data_7108636
loop_
_publ_author_name
'Annika Stute'
'Lukas Heletta'
'Roland Frohlich'
'Constantin G. Daniliuc'
'Gerald Kehr'
'Gerhard Erker'

_publ_section_title
;
 Anomalous Staudinger reaction at intramolecular frustrated P-B Lewis pair
 frameworks
;
_journal_name_full Chem.Commun.
_journal_page_first 11739
_journal_paper_doi 10.1039/c2cc36782c
_journal_volume 48
_journal_year 2012
_chemical_formula_sum 'C44.5 H45 B Cl2 F10 N3 P'
_chemical_formula_weight 924.52
_chemical_name_systematic
;
?
;
_space_group_IT_number 2
_symmetry_cell_setting triclinic
_symmetry_space_group_name_Hall '-P 1'
_symmetry_space_group_name_H-M 'P -1'
_atom_sites_solution_hydrogens geom
_atom_sites_solution_primary direct
_atom_sites_solution_secondary difmap
_audit_creation_method SHELXL-97
_cell_angle_alpha 78.9260(10)
_cell_angle_beta 84.7730(10)
_cell_angle_gamma 74.6400(10)
_cell_formula_units_Z 2
_cell_length_a 10.36170(10)
_cell_length_b 12.65120(10)
_cell_length_c 19.2962(2)
_cell_measurement_reflns_used 6183
_cell_measurement_temperature 223(2)
_cell_measurement_theta_max 68.25
_cell_measurement_theta_min 0.88
_cell_volume 2391.57(4)
_computing_cell_refinement 'Collect (Nonius B.V., 1998)'
_computing_data_collection 'Collect (Nonius B.V., 1998)'
_computing_data_reduction 'Denzo-SMN (Otwinowski & Minor, 1997)'
_computing_molecular_graphics 'XP (BrukerAXS, 2000)'
_computing_publication_material 'SHELXL-97 (Sheldrick, 1997)'
_computing_structure_refinement 'SHELXL-97 (Sheldrick, 1997)'
_computing_structure_solution 'SHELXS-97 (Sheldrick, 1990)'
_diffrn_ambient_temperature 223(2)
_diffrn_measured_fraction_theta_full 0.926
_diffrn_measured_fraction_theta_max 0.926
_diffrn_measurement_device_type 'Nonius KappaCCD APEXII'
_diffrn_measurement_method '\w and \f scans'
_diffrn_radiation_monochromator graphite
_diffrn_radiation_source 'fine-focus sealed tube'
_diffrn_radiation_type CuK\a
_diffrn_radiation_wavelength 1.54178
_diffrn_reflns_av_R_equivalents 0.071
_diffrn_reflns_av_sigmaI/netI 0.0384
_diffrn_reflns_limit_h_max 12
_diffrn_reflns_limit_h_min -12
_diffrn_reflns_limit_k_max 14
_diffrn_reflns_limit_k_min -14
_diffrn_reflns_limit_l_max 22
_diffrn_reflns_limit_l_min -22
_diffrn_reflns_number 23344
_diffrn_reflns_theta_full 66.96
_diffrn_reflns_theta_max 66.96
_diffrn_reflns_theta_min 4.43
_exptl_absorpt_coefficient_mu 2.168
_exptl_absorpt_correction_T_max 0.8123
_exptl_absorpt_correction_T_min 0.3561
_exptl_absorpt_correction_type multi-scan
_exptl_absorpt_process_details 'Denzo (Otwinowski, Borek, Majewski & Minor, 2003'
_exptl_crystal_colour colourless
_exptl_crystal_density_diffrn 1.284
_exptl_crystal_density_method 'not measured'
_exptl_crystal_description plate
_exptl_crystal_F_000 954
_exptl_crystal_size_max 0.60
_exptl_crystal_size_mid 0.30
_exptl_crystal_size_min 0.10
_refine_diff_density_max 0.482
_refine_diff_density_min -0.577
_refine_diff_density_rms 0.067
_refine_ls_extinction_method none
_refine_ls_goodness_of_fit_ref 1.028
_refine_ls_hydrogen_treatment constr
_refine_ls_matrix_type full
_refine_ls_number_parameters 595
_refine_ls_number_reflns 7889
_refine_ls_number_restraints 45
_refine_ls_restrained_S_all 1.044
_refine_ls_R_factor_all 0.0770
_refine_ls_R_factor_gt 0.0710
_refine_ls_shift/su_max 0.001
_refine_ls_shift/su_mean 0.000
_refine_ls_structure_factor_coef Fsqd
_refine_ls_weighting_details 'calc w=1/[\s^2^(Fo^2^)+(0.1302P)^2^+1.5459P] where P=(Fo^2^+2Fc^2^)/3'
_refine_ls_weighting_scheme calc
_refine_ls_wR_factor_gt 0.2002
_refine_ls_wR_factor_ref 0.2084
_reflns_number_gt 6945
_reflns_number_total 7889
_reflns_threshold_expression >2sigma(I)
_cod_data_source_file c2cc36782c.txt
_cod_data_source_block erk6440
_cod_original_sg_symbol_H-M P-1
_cod_original_formula_sum 'C44.50 H45 B Cl2 F10 N3 P'
_cod_database_code 7108636

loop_
_symmetry_equiv_pos_as_xyz
'x, y, z'
'-x, -y, -z'

loop_
_atom_site_label
_atom_site_type_symbol
_atom_site_fract_x
_atom_site_fract_y
_atom_site_fract_z
_atom_site_U_iso_or_equiv
_atom_site_adp_type
_atom_site_occupancy
_atom_site_symmetry_multiplicity
_atom_site_calc_flag
_atom_site_refinement_flags
_atom_site_disorder_assembly
_atom_site_disorder_group
P1 P 0.42310(6) 0.08405(6) 0.20989(3) 0.0397(2) Uani 1 1 d . . .
C1 C 0.5231(3) -0.0384(3) 0.17596(16) 0.0494(7) Uani 1 1 d . . .
H1A H 0.5110 -0.0317 0.1254 0.059 Uiso 1 1 calc R . .
H1B H 0.6185 -0.0507 0.1838 0.059 Uiso 1 1 calc R . .
C2 C 0.4667(3) -0.1323(2) 0.21964(17) 0.0504(7) Uani 1 1 d . . .
H2A H 0.5021 -0.1518 0.2671 0.060 Uiso 1 1 calc R . .
H2B H 0.4950 -0.1985 0.1972 0.060 Uiso 1 1 calc R . .
N1 N 0.2850(2) 0.03546(18) 0.22932(11) 0.0392(5) Uani 1 1 d . . .
N2 N 0.1610(2) 0.10588(18) 0.23628(11) 0.0390(5) Uani 1 1 d . . .
N3 N 0.1646(2) 0.19497(19) 0.25466(11) 0.0396(5) Uani 1 1 d . . .
C11 C 0.3838(3) 0.2164(2) 0.14917(14) 0.0439(6) Uani 1 1 d . . .
C12 C 0.3820(3) 0.3176(3) 0.17127(16) 0.0492(7) Uani 1 1 d . . .
C13 C 0.3624(4) 0.4143(3) 0.1204(2) 0.0654(9) Uani 1 1 d . . .
H13 H 0.3629 0.4812 0.1346 0.078 Uiso 1 1 calc R . .
C14 C 0.3425(4) 0.4171(3) 0.0504(2) 0.0689(9) Uani 1 1 d . . .
C15 C 0.3396(3) 0.3191(3) 0.03070(17) 0.0631(9) Uani 1 1 d . . .
H15 H 0.3244 0.3198 -0.0167 0.076 Uiso 1 1 calc R . .
C16 C 0.3583(3) 0.2185(3) 0.07792(15) 0.0498(7) Uani 1 1 d . . .
C17 C 0.3931(4) 0.3316(3) 0.24603(18) 0.0606(8) Uani 1 1 d . . .
H17A H 0.4868 0.3133 0.2570 0.091 Uiso 1 1 calc R . .
H17B H 0.3482 0.2824 0.2782 0.091 Uiso 1 1 calc R . .
H17C H 0.3513 0.4082 0.2511 0.091 Uiso 1 1 calc R . .
C18 C 0.3190(6) 0.5241(4) -0.0024(3) 0.1065(17) Uani 1 1 d . . .
H18A H 0.3660 0.5102 -0.0468 0.160 Uiso 1 1 calc R . .
H18B H 0.3521 0.5782 0.0155 0.160 Uiso 1 1 calc R . .
H18C H 0.2238 0.5529 -0.0097 0.160 Uiso 1 1 calc R . .
C19 C 0.3422(4) 0.1209(3) 0.04910(17) 0.0636(9) Uani 1 1 d . . .
H19A H 0.2814 0.1471 0.0105 0.095 Uiso 1 1 calc R . .
H19B H 0.3061 0.0718 0.0862 0.095 Uiso 1 1 calc R . .
H19C H 0.4287 0.0806 0.0320 0.095 Uiso 1 1 calc R . .
C21 C 0.5279(3) 0.0901(2) 0.27903(14) 0.0424(6) Uani 1 1 d . . .
C22 C 0.4962(3) 0.0647(3) 0.35165(15) 0.0470(6) Uani 1 1 d . . .
C23 C 0.5868(3) 0.0681(3) 0.39907(16) 0.0546(7) Uani 1 1 d . . .
H23 H 0.5653 0.0521 0.4477 0.066 Uiso 1 1 calc R . .
C24 C 0.7079(3) 0.0939(3) 0.37814(17) 0.0562(8) Uani 1 1 d . . .
C25 C 0.7384(3) 0.1168(3) 0.30679(16) 0.0532(7) Uani 1 1 d . . .
H25 H 0.8208 0.1334 0.2917 0.064 Uiso 1 1 calc R . .
C26 C 0.6511(3) 0.1161(2) 0.25620(15) 0.0467(6) Uani 1 1 d . . .
C27 C 0.3693(3) 0.0320(3) 0.38109(15) 0.0549(8) Uani 1 1 d . . .
H27A H 0.3770 -0.0444 0.3764 0.082 Uiso 1 1 calc R . .
H27B H 0.2937 0.0806 0.3551 0.082 Uiso 1 1 calc R . .
H27C H 0.3558 0.0388 0.4306 0.082 Uiso 1 1 calc R . .
C28 C 0.8034(4) 0.0980(4) 0.4317(2) 0.0767(11) Uani 1 1 d . . .
H28A H 0.8305 0.0255 0.4615 0.115 Uiso 1 1 calc R . .
H28B H 0.7592 0.1529 0.4608 0.115 Uiso 1 1 calc R . .
H28C H 0.8818 0.1182 0.4073 0.115 Uiso 1 1 calc R . .
C29 C 0.6944(3) 0.1490(3) 0.18001(15) 0.0529(7) Uani 1 1 d . . .
H29A H 0.6578 0.1110 0.1504 0.079 Uiso 1 1 calc R . .
H29B H 0.7914 0.1281 0.1751 0.079 Uiso 1 1 calc R . .
H29C H 0.6617 0.2288 0.1655 0.079 Uiso 1 1 calc R . .
B1 B 0.3033(3) -0.0929(3) 0.22544(16) 0.0419(7) Uani 1 1 d . . .
C31 C 0.2211(3) -0.1039(2) 0.15821(14) 0.0447(6) Uani 1 1 d . . .
F32 F 0.4139(2) -0.1669(2) 0.08527(11) 0.0782(6) Uani 1 1 d . . .
C32 C 0.2785(3) -0.1410(3) 0.09663(16) 0.0559(8) Uani 1 1 d . . .
F33 F 0.2728(3) -0.1900(2) -0.01541(10) 0.0913(8) Uani 1 1 d . . .
C33 C 0.2074(4) -0.1540(3) 0.04318(16) 0.0642(9) Uani 1 1 d . . .
F34 F 0.0001(3) -0.1418(2) -0.00269(12) 0.0914(8) Uani 1 1 d . . .
C34 C 0.0709(4) -0.1305(3) 0.04917(17) 0.0642(9) Uani 1 1 d . . .
F35 F -0.1274(2) -0.0714(2) 0.11493(13) 0.0815(7) Uani 1 1 d . . .
C35 C 0.0073(3) -0.0941(3) 0.10852(18) 0.0576(8) Uani 1 1 d . . .
F36 F 0.01060(16) -0.04863(15) 0.21846(9) 0.0548(4) Uani 1 1 d . . .
C36 C 0.0821(3) -0.0822(2) 0.16095(15) 0.0469(6) Uani 1 1 d . . .
C41 C 0.2480(3) -0.1683(2) 0.29560(14) 0.0436(6) Uani 1 1 d . . .
F42 F 0.3644(2) -0.32817(15) 0.24774(11) 0.0702(6) Uani 1 1 d . . .
C42 C 0.2859(3) -0.2831(3) 0.30050(16) 0.0552(7) Uani 1 1 d . . .
F43 F 0.2903(3) -0.46864(17) 0.35495(14) 0.1024(9) Uani 1 1 d . . .
C43 C 0.2484(4) -0.3583(3) 0.3546(2) 0.0687(9) Uani 1 1 d . . .
F44 F 0.1261(3) -0.3914(2) 0.46277(12) 0.0977(8) Uani 1 1 d . . .
C44 C 0.1649(4) -0.3192(3) 0.40898(18) 0.0667(9) Uani 1 1 d . . .
F45 F 0.0387(2) -0.16735(18) 0.45955(9) 0.0689(5) Uani 1 1 d . . .
C45 C 0.1229(3) -0.2076(3) 0.40701(15) 0.0533(7) Uani 1 1 d . . .
F46 F 0.11282(17) -0.02638(14) 0.35510(9) 0.0530(4) Uani 1 1 d . . .
C46 C 0.1630(3) -0.1348(2) 0.35204(14) 0.0449(6) Uani 1 1 d . . .
C51 C 0.0343(3) 0.2703(2) 0.25740(14) 0.0412(6) Uani 1 1 d . . .
C52 C -0.0480(3) 0.3041(2) 0.19893(16) 0.0465(6) Uani 1 1 d . . .
C53 C -0.1723(3) 0.3780(3) 0.20617(19) 0.0572(8) Uani 1 1 d . . .
H53 H -0.2286 0.4003 0.1676 0.069 Uiso 1 1 calc R . .
C54 C -0.2170(3) 0.4201(3) 0.2675(2) 0.0637(9) Uani 1 1 d . . .
C55 C -0.1316(3) 0.3880(3) 0.3235(2) 0.0619(8) Uani 1 1 d . . .
H55 H -0.1597 0.4165 0.3655 0.074 Uiso 1 1 calc R . .
C56 C -0.0057(3) 0.3149(3) 0.31924(16) 0.0511(7) Uani 1 1 d . . .
C57 C -0.0035(3) 0.2665(3) 0.12889(16) 0.0568(8) Uani 1 1 d . . .
H57A H 0.0842 0.2788 0.1144 0.085 Uiso 1 1 calc R . .
H57B H -0.0673 0.3086 0.0936 0.085 Uiso 1 1 calc R . .
H57C H 0.0010 0.1878 0.1338 0.085 Uiso 1 1 calc R . .
C58 C -0.3526(4) 0.5015(4) 0.2721(3) 0.0937(14) Uani 1 1 d . . .
H58A H -0.3410 0.5717 0.2803 0.140 Uiso 1 1 calc R . .
H58B H -0.4065 0.4715 0.3108 0.140 Uiso 1 1 calc R . .
H58C H -0.3973 0.5137 0.2282 0.140 Uiso 1 1 calc R . .
C59 C 0.0832(4) 0.2823(4) 0.38163(18) 0.0691(9) Uani 1 1 d . . .
H59A H 0.0886 0.2054 0.4030 0.104 Uiso 1 1 calc R . .
H59B H 0.0460 0.3299 0.4162 0.104 Uiso 1 1 calc R . .
H59C H 0.1722 0.2906 0.3659 0.104 Uiso 1 1 calc R . .
C71 C 0.8097(13) -0.2182(16) 0.3269(8) 0.161(6) Uani 0.50 1 d PDU . .
H71A H 0.9028 -0.2155 0.3220 0.241 Uiso 0.50 1 calc PR . .
H71B H 0.7527 -0.1434 0.3151 0.241 Uiso 0.50 1 calc PR . .
H71C H 0.7940 -0.2641 0.2952 0.241 Uiso 0.50 1 calc PR . .
C72 C 0.7795(14) -0.2645(16) 0.3979(9) 0.166(6) Uani 0.50 1 d PDU . .
H72A H 0.8465 -0.3356 0.4092 0.199 Uiso 0.50 1 calc PR . .
H72B H 0.7964 -0.2154 0.4277 0.199 Uiso 0.50 1 calc PR . .
C73 C 0.6552(11) -0.2851(11) 0.4211(6) 0.129(4) Uani 0.50 1 d PDU . .
H73A H 0.6486 -0.3488 0.4009 0.154 Uiso 0.50 1 calc PR . .
H73B H 0.5867 -0.2207 0.3994 0.154 Uiso 0.50 1 calc PR . .
C74 C 0.6171(14) -0.3071(15) 0.4945(7) 0.160(6) Uani 0.50 1 d PDU . .
H74A H 0.6140 -0.2412 0.5150 0.191 Uiso 0.50 1 calc PR . .
H74B H 0.6868 -0.3686 0.5181 0.191 Uiso 0.50 1 calc PR . .
C75 C 0.4857(12) -0.3358(11) 0.5106(8) 0.141(5) Uani 0.50 1 d PDU . .
H75A H 0.4701 -0.3522 0.5614 0.211 Uiso 0.50 1 calc PR . .
H75B H 0.4868 -0.4005 0.4903 0.211 Uiso 0.50 1 calc PR . .
H75C H 0.4147 -0.2734 0.4905 0.211 Uiso 0.50 1 calc PR . .
C61 C 0.0076(15) 0.4255(15) -0.1808(7) 0.111(5) Uiso 0.44 1 d PDU A 1
H61A H -0.0221 0.5070 -0.1896 0.133 Uiso 0.44 1 calc PR A 1
H61B H 0.0806 0.4025 -0.2150 0.133 Uiso 0.44 1 calc PR A 1
Cl1 Cl -0.1224(3) 0.3699(2) -0.18923(16) 0.0756(7) Uiso 0.44 1 d PD A 1
Cl2 Cl 0.0618(4) 0.3781(3) -0.0963(2) 0.1072(10) Uiso 0.44 1 d PDU A 1
C61A C -0.045(3) 0.433(2) -0.1718(8) 0.123(8) Uiso 0.34 1 d PDU B 2
H61C H -0.1392 0.4321 -0.1681 0.148 Uiso 0.34 1 calc PR B 2
H61D H -0.0390 0.5075 -0.1965 0.148 Uiso 0.34 1 calc PR B 2
Cl1A Cl 0.0509(10) 0.3273(8) -0.2251(5) 0.212(3) Uiso 0.34 1 d PD B 2
Cl2A Cl 0.0188(5) 0.4095(4) -0.0806(2) 0.0975(12) Uiso 0.34 1 d PDU B 2
C61B C -0.0279(16) 0.4548(18) -0.1586(10) 0.065(5) Uiso 0.22 1 d PD C 3
H61E H -0.0877 0.4733 -0.1179 0.078 Uiso 0.22 1 calc PR C 3
H61F H -0.0101 0.5225 -0.1876 0.078 Uiso 0.22 1 calc PR C 3
Cl1B Cl -0.0908(5) 0.3644(4) -0.2132(3) 0.0726(13) Uiso 0.22 1 d PD C 3
Cl2B Cl 0.1360(12) 0.3389(11) -0.1320(7) 0.181(4) Uiso 0.22 1 d PD C 3

loop_
_atom_site_aniso_label
_atom_site_aniso_U_11
_atom_site_aniso_U_22
_atom_site_aniso_U_33
_atom_site_aniso_U_23
_atom_site_aniso_U_13
_atom_site_aniso_U_12
P1 0.0374(4) 0.0486(4) 0.0314(4) -0.0034(3) 0.0010(3) -0.0115(3)
C1 0.0420(14) 0.0569(17) 0.0465(16) -0.0092(13) 0.0059(12) -0.0104(12)
C2 0.0442(15) 0.0474(16) 0.0546(17) -0.0070(13) 0.0023(12) -0.0056(12)
N1 0.0356(11) 0.0450(12) 0.0342(11) -0.0049(9) 0.0006(8) -0.0075(9)
N2 0.0371(11) 0.0432(12) 0.0344(11) -0.0052(9) -0.0003(8) -0.0078(9)
N3 0.0407(11) 0.0449(12) 0.0334(11) -0.0066(9) 0.0029(9) -0.0128(9)
C11 0.0381(13) 0.0531(16) 0.0373(14) -0.0001(12) 0.0007(10) -0.0124(11)
C12 0.0442(15) 0.0510(16) 0.0497(16) -0.0017(13) 0.0002(12) -0.0131(12)
C13 0.063(2) 0.0531(18) 0.076(2) 0.0028(17) -0.0038(17) -0.0168(15)
C14 0.064(2) 0.068(2) 0.065(2) 0.0163(18) -0.0068(16) -0.0182(17)
C15 0.0585(18) 0.082(2) 0.0427(16) 0.0147(16) -0.0054(14) -0.0240(17)
C16 0.0457(15) 0.0641(18) 0.0367(14) 0.0006(13) 0.0019(11) -0.0168(13)
C17 0.066(2) 0.0571(18) 0.061(2) -0.0154(15) -0.0019(15) -0.0169(15)
C18 0.113(4) 0.084(3) 0.101(4) 0.043(3) -0.018(3) -0.026(3)
C19 0.076(2) 0.079(2) 0.0369(15) -0.0059(15) -0.0046(14) -0.0244(18)
C21 0.0385(13) 0.0511(15) 0.0360(13) -0.0027(11) -0.0028(10) -0.0117(11)
C22 0.0429(14) 0.0568(17) 0.0392(14) 0.0004(12) -0.0022(11) -0.0153(12)
C23 0.0534(17) 0.072(2) 0.0379(15) 0.0007(14) -0.0042(12) -0.0224(15)
C24 0.0486(16) 0.074(2) 0.0474(17) -0.0042(15) -0.0070(13) -0.0200(15)
C25 0.0431(15) 0.0688(19) 0.0500(17) -0.0037(14) -0.0035(12) -0.0225(14)
C26 0.0414(14) 0.0556(16) 0.0425(15) -0.0041(12) 0.0001(11) -0.0152(12)
C27 0.0488(16) 0.082(2) 0.0320(14) 0.0043(14) -0.0012(12) -0.0239(15)
C28 0.059(2) 0.117(3) 0.060(2) -0.008(2) -0.0137(16) -0.034(2)
C29 0.0463(15) 0.0699(19) 0.0437(16) -0.0052(14) 0.0050(12) -0.0226(14)
B1 0.0417(16) 0.0430(16) 0.0384(16) -0.0071(13) 0.0025(12) -0.0075(12)
C31 0.0558(16) 0.0418(14) 0.0370(14) -0.0063(11) 0.0046(12) -0.0157(12)
F32 0.0764(13) 0.1003(16) 0.0700(13) -0.0437(12) 0.0332(10) -0.0345(12)
C32 0.072(2) 0.0558(17) 0.0429(16) -0.0123(13) 0.0123(14) -0.0227(15)
F33 0.151(2) 0.0929(16) 0.0412(11) -0.0286(10) 0.0228(12) -0.0465(15)
C33 0.110(3) 0.0534(18) 0.0342(15) -0.0112(13) 0.0063(16) -0.0301(18)
F34 0.146(2) 0.0788(14) 0.0593(12) -0.0114(11) -0.0436(13) -0.0327(14)
C34 0.101(3) 0.0518(18) 0.0441(17) -0.0048(14) -0.0206(17) -0.0240(18)
F35 0.0677(13) 0.0871(15) 0.0958(16) -0.0293(13) -0.0316(11) -0.0111(11)
C35 0.069(2) 0.0490(17) 0.0560(19) -0.0068(14) -0.0166(15) -0.0136(14)
F36 0.0470(9) 0.0656(11) 0.0537(10) -0.0187(8) -0.0007(7) -0.0120(8)
C36 0.0570(17) 0.0427(15) 0.0412(15) -0.0076(12) -0.0031(12) -0.0122(12)
C41 0.0408(14) 0.0476(15) 0.0392(14) -0.0024(12) -0.0021(11) -0.0095(11)
F42 0.0801(13) 0.0477(10) 0.0694(12) -0.0083(9) 0.0167(10) -0.0011(9)
C42 0.0613(18) 0.0497(17) 0.0465(16) -0.0030(13) 0.0033(14) -0.0058(14)
F43 0.144(2) 0.0454(11) 0.0955(18) 0.0058(11) 0.0238(16) -0.0091(13)
C43 0.087(3) 0.0467(18) 0.062(2) 0.0039(15) 0.0020(18) -0.0103(17)
F44 0.141(2) 0.0774(15) 0.0643(14) 0.0178(11) 0.0211(14) -0.0403(15)
C44 0.086(2) 0.064(2) 0.0460(18) 0.0119(15) 0.0011(16) -0.0284(18)
F45 0.0835(13) 0.0865(14) 0.0433(10) -0.0130(9) 0.0178(9) -0.0384(11)
C45 0.0603(18) 0.066(2) 0.0355(14) -0.0048(13) 0.0038(13) -0.0237(15)
F46 0.0570(10) 0.0548(10) 0.0493(9) -0.0146(8) 0.0130(7) -0.0191(8)
C46 0.0453(14) 0.0505(16) 0.0396(14) -0.0065(12) -0.0016(11) -0.0144(12)
C51 0.0384(13) 0.0414(14) 0.0443(14) -0.0084(11) 0.0027(11) -0.0116(11)
C52 0.0434(14) 0.0444(15) 0.0507(16) -0.0056(12) -0.0040(12) -0.0107(12)
C53 0.0464(16) 0.0534(17) 0.070(2) -0.0098(15) -0.0103(14) -0.0084(13)
C54 0.0455(17) 0.0510(18) 0.093(3) -0.0199(17) 0.0032(16) -0.0061(14)
C55 0.0569(18) 0.0594(19) 0.071(2) -0.0277(17) 0.0131(16) -0.0118(15)
C56 0.0518(16) 0.0528(17) 0.0490(16) -0.0152(13) 0.0045(13) -0.0114(13)
C57 0.0542(17) 0.069(2) 0.0445(16) -0.0077(14) -0.0092(13) -0.0090(15)
C58 0.056(2) 0.081(3) 0.140(4) -0.041(3) -0.001(2) 0.0046(19)
C59 0.068(2) 0.094(3) 0.0467(18) -0.0287(18) 0.0057(15) -0.0129(18)
C71 0.107(9) 0.185(13) 0.183(13) 0.021(10) -0.047(9) -0.048(9)
C72 0.122(10) 0.186(13) 0.197(14) 0.006(11) -0.042(10) -0.068(9)
C73 0.116(8) 0.131(9) 0.136(10) -0.030(8) -0.063(7) -0.002(7)
C74 0.149(11) 0.171(12) 0.143(11) -0.016(10) -0.049(9) -0.009(10)
C75 0.117(9) 0.118(9) 0.176(12) -0.047(8) -0.036(8) 0.016(7)

loop_
_atom_type_symbol
_atom_type_description
_atom_type_scat_dispersion_real
_atom_type_scat_dispersion_imag
_atom_type_scat_source
C C 0.0181 0.0091 'International Tables Vol C Tables 4.2.6.8 and 6.1.1.4'
H H 0.0000 0.0000 'International Tables Vol C Tables 4.2.6.8 and 6.1.1.4'
B B 0.0090 0.0039 'International Tables Vol C Tables 4.2.6.8 and 6.1.1.4'
N N 0.0311 0.0180 'International Tables Vol C Tables 4.2.6.8 and 6.1.1.4'
F F 0.0727 0.0534 'International Tables Vol C Tables 4.2.6.8 and 6.1.1.4'
P P 0.2955 0.4335 'International Tables Vol C Tables 4.2.6.8 and 6.1.1.4'
Cl Cl 0.3639 0.7018 'International Tables Vol C Tables 4.2.6.8 and 6.1.1.4'

loop_
_geom_angle_atom_site_label_1
_geom_angle_atom_site_label_2
_geom_angle_atom_site_label_3
_geom_angle
N1 P1 C21 121.30(12)
N1 P1 C11 110.12(11)
C21 P1 C11 110.47(13)
N1 P1 C1 95.05(12)
C21 P1 C1 101.06(13)
C11 P1 C1 118.26(13)
C2 C1 P1 102.58(19)
C2 C1 H1A 111.2
P1 C1 H1A 111.2
C2 C1 H1B 111.2
P1 C1 H1B 111.2
H1A C1 H1B 109.2
C1 C2 B1 110.2(2)
C1 C2 H2A 109.6
B1 C2 H2A 109.6
C1 C2 H2B 109.6
B1 C2 H2B 109.6
H2A C2 H2B 108.1
N2 N1 B1 121.6(2)
N2 N1 P1 121.34(17)
B1 N1 P1 116.21(17)
N3 N2 N1 113.2(2)
N2 N3 C51 112.2(2)
C16 C11 C12 119.2(3)
C16 C11 P1 119.6(2)
C12 C11 P1 121.2(2)
C13 C12 C11 118.0(3)
C13 C12 C17 116.2(3)
C11 C12 C17 125.8(3)
C14 C13 C12 123.6(3)
C14 C13 H13 118.2
C12 C13 H13 118.2
C15 C14 C13 117.5(3)
C15 C14 C18 120.8(4)
C13 C14 C18 121.6(4)
C14 C15 C16 122.9(3)
C14 C15 H15 118.6
C16 C15 H15 118.6
C15 C16 C11 118.8(3)
C15 C16 C19 116.1(3)
C11 C16 C19 125.0(3)
C12 C17 H17A 109.5
C12 C17 H17B 109.5
H17A C17 H17B 109.5
C12 C17 H17C 109.5
H17A C17 H17C 109.5
H17B C17 H17C 109.5
C14 C18 H18A 109.5
C14 C18 H18B 109.5
H18A C18 H18B 109.5
C14 C18 H18C 109.5
H18A C18 H18C 109.5
H18B C18 H18C 109.5
C16 C19 H19A 109.5
C16 C19 H19B 109.5
H19A C19 H19B 109.5
C16 C19 H19C 109.5
H19A C19 H19C 109.5
H19B C19 H19C 109.5
C22 C21 C26 119.9(2)
C22 C21 P1 123.9(2)
C26 C21 P1 116.2(2)
C23 C22 C21 118.3(3)
C23 C22 C27 117.9(3)
C21 C22 C27 123.7(2)
C22 C23 C24 123.0(3)
C22 C23 H23 118.5
C24 C23 H23 118.5
C25 C24 C23 117.9(3)
C25 C24 C28 120.8(3)
C23 C24 C28 121.3(3)
C24 C25 C26 122.1(3)
C24 C25 H25 119.0
C26 C25 H25 119.0
C25 C26 C21 118.8(3)
C25 C26 C29 116.3(2)
C21 C26 C29 124.9(2)
C22 C27 H27A 109.5
C22 C27 H27B 109.5
H27A C27 H27B 109.5
C22 C27 H27C 109.5
H27A C27 H27C 109.5
H27B C27 H27C 109.5
C24 C28 H28A 109.5
C24 C28 H28B 109.5
H28A C28 H28B 109.5
C24 C28 H28C 109.5
H28A C28 H28C 109.5
H28B C28 H28C 109.5
C26 C29 H29A 109.5
C26 C29 H29B 109.5
H29A C29 H29B 109.5
C26 C29 H29C 109.5
H29A C29 H29C 109.5
H29B C29 H29C 109.5
N1 B1 C2 99.1(2)
N1 B1 C41 116.0(2)
C2 B1 C41 109.3(2)
N1 B1 C31 110.1(2)
C2 B1 C31 117.2(2)
C41 B1 C31 105.5(2)
C32 C31 C36 112.4(3)
C32 C31 B1 126.0(3)
C36 C31 B1 121.5(2)
F32 C32 C33 115.1(3)
F32 C32 C31 120.3(3)
C33 C32 C31 124.5(3)
F33 C33 C34 119.9(3)
F33 C33 C32 120.1(4)
C34 C33 C32 120.0(3)
F34 C34 C33 120.7(3)
F34 C34 C35 120.4(4)
C33 C34 C35 118.9(3)
F35 C35 C34 119.1(3)
F35 C35 C36 121.4(3)
C34 C35 C36 119.4(3)
F36 C36 C35 115.2(3)
F36 C36 C31 120.0(2)
C35 C36 C31 124.8(3)
C42 C41 C46 112.5(3)
C42 C41 B1 117.6(2)
C46 C41 B1 129.9(2)
F42 C42 C43 115.3(3)
F42 C42 C41 119.3(3)
C43 C42 C41 125.4(3)
F43 C43 C42 121.2(3)
F43 C43 C44 119.8(3)
C42 C43 C44 118.9(3)
F44 C44 C45 121.2(3)
F44 C44 C43 120.1(3)
C45 C44 C43 118.7(3)
C44 C45 F45 119.5(3)
C44 C45 C46 120.8(3)
F45 C45 C46 119.7(3)
F46 C46 C45 115.4(3)
F46 C46 C41 120.9(2)
C45 C46 C41 123.7(3)
C56 C51 C52 120.5(3)
C56 C51 N3 117.6(2)
C52 C51 N3 121.8(2)
C53 C52 C51 117.9(3)
C53 C52 C57 119.7(3)
C51 C52 C57 122.3(3)
C54 C53 C52 122.9(3)
C54 C53 H53 118.5
C52 C53 H53 118.5
C53 C54 C55 117.8(3)
C53 C54 C58 120.7(4)
C55 C54 C58 121.4(4)
C54 C55 C56 121.8(3)
C54 C55 H55 119.1
C56 C55 H55 119.1
C55 C56 C51 118.9(3)
C55 C56 C59 119.8(3)
C51 C56 C59 121.2(3)
C52 C57 H57A 109.5
C52 C57 H57B 109.5
H57A C57 H57B 109.5
C52 C57 H57C 109.5
H57A C57 H57C 109.5
H57B C57 H57C 109.5
C54 C58 H58A 109.5
C54 C58 H58B 109.5
H58A C58 H58B 109.5
C54 C58 H58C 109.5
H58A C58 H58C 109.5
H58B C58 H58C 109.5
C56 C59 H59A 109.5
C56 C59 H59B 109.5
H59A C59 H59B 109.5
C56 C59 H59C 109.5
H59A C59 H59C 109.5
H59B C59 H59C 109.5
C72 C71 H71A 109.5
C72 C71 H71B 109.5
H71A C71 H71B 109.5
C72 C71 H71C 109.5
H71A C71 H71C 109.5
H71B C71 H71C 109.5
C73 C72 C71 123.4(12)
C73 C72 H72A 106.5
C71 C72 H72A 106.5
C73 C72 H72B 106.5
C71 C72 H72B 106.5
H72A C72 H72B 106.5
C72 C73 C74 122.0(11)
C72 C73 H73A 106.8
C74 C73 H73A 106.8
C72 C73 H73B 106.8
C74 C73 H73B 106.8
H73A C73 H73B 106.7
C73 C74 C75 115.4(12)
C73 C74 H74A 108.4
C75 C74 H74A 108.4
C73 C74 H74B 108.4
C75 C74 H74B 108.4
H74A C74 H74B 107.5
C74 C75 H75A 109.5
C74 C75 H75B 109.5
H75A C75 H75B 109.5
C74 C75 H75C 109.5
H75A C75 H75C 109.5
H75B C75 H75C 109.5
Cl1 C61 Cl2 107.9(9)
Cl1 C61 H61A 110.1
Cl2 C61 H61A 110.1
Cl1 C61 H61B 110.1
Cl2 C61 H61B 110.1
H61A C61 H61B 108.4
Cl1A C61A Cl2A 112.9(14)
Cl1A C61A H61C 109.0
Cl2A C61A H61C 109.0
Cl1A C61A H61D 109.0
Cl2A C61A H61D 109.0
H61C C61A H61D 107.8
Cl1B C61B Cl2B 93.6(10)
Cl1B C61B H61E 113.0
Cl2B C61B H61E 113.0
Cl1B C61B H61F 113.0
Cl2B C61B H61F 113.0
H61E C61B H61F 110.4

loop_
_geom_bond_atom_site_label_1
_geom_bond_atom_site_label_2
_geom_bond_distance
P1 N1 1.687(2)
P1 C21 1.820(3)
P1 C11 1.820(3)
P1 C1 1.822(3)
C1 C2 1.534(4)
C1 H1A 0.9800
C1 H1B 0.9800
C2 B1 1.634(4)
C2 H2A 0.9800
C2 H2B 0.9800
N1 N2 1.368(3)
N1 B1 1.600(4)
N2 N3 1.255(3)
N3 C51 1.434(3)
C11 C16 1.417(4)
C11 C12 1.421(4)
C12 C13 1.395(5)
C12 C17 1.505(5)
C13 C14 1.377(6)
C13 H13 0.9400
C14 C15 1.374(6)
C14 C18 1.507(5)
C15 C16 1.394(5)
C15 H15 0.9400
C16 C19 1.500(5)
C17 H17A 0.9700
C17 H17B 0.9700
C17 H17C 0.9700
C18 H18A 0.9700
C18 H18B 0.9700
C18 H18C 0.9700
C19 H19A 0.9700
C19 H19B 0.9700
C19 H19C 0.9700
C21 C22 1.405(4)
C21 C26 1.413(4)
C22 C23 1.384(4)
C22 C27 1.511(4)
C23 C24 1.385(4)
C23 H23 0.9400
C24 C25 1.377(4)
C24 C28 1.512(4)
C25 C26 1.393(4)
C25 H25 0.9400
C26 C29 1.510(4)
C27 H27A 0.9700
C27 H27B 0.9700
C27 H27C 0.9700
C28 H28A 0.9700
C28 H28B 0.9700
C28 H28C 0.9700
C29 H29A 0.9700
C29 H29B 0.9700
C29 H29C 0.9700
B1 C41 1.651(4)
B1 C31 1.662(4)
C31 C32 1.387(4)
C31 C36 1.390(4)
F32 C32 1.361(4)
C32 C33 1.379(5)
F33 C33 1.356(4)
C33 C34 1.364(6)
F34 C34 1.343(4)
C34 C35 1.365(5)
F35 C35 1.348(4)
C35 C36 1.383(4)
F36 C36 1.351(3)
C41 C42 1.387(4)
C41 C46 1.395(4)
F42 C42 1.360(4)
C42 C43 1.373(5)
F43 C43 1.346(4)
C43 C44 1.379(5)
F44 C44 1.352(4)
C44 C45 1.357(5)
F45 C45 1.360(4)
C45 C46 1.376(4)
F46 C46 1.343(3)
C51 C56 1.400(4)
C51 C52 1.407(4)
C52 C53 1.390(4)
C52 C57 1.511(4)
C53 C54 1.381(5)
C53 H53 0.9400
C54 C55 1.390(5)
C54 C58 1.514(5)
C55 C56 1.391(4)
C55 H55 0.9400
C56 C59 1.509(5)
C57 H57A 0.9700
C57 H57B 0.9700
C57 H57C 0.9700
C58 H58A 0.9700
C58 H58B 0.9700
C58 H58C 0.9700
C59 H59A 0.9700
C59 H59B 0.9700
C59 H59C 0.9700
C71 C72 1.424(14)
C71 H71A 0.9700
C71 H71B 0.9700
C71 H71C 0.9700
C72 C73 1.399(12)
C72 H72A 0.9800
C72 H72B 0.9800
C73 C74 1.430(13)
C73 H73A 0.9800
C73 H73B 0.9800
C74 C75 1.492(14)
C74 H74A 0.9800
C74 H74B 0.9800
C75 H75A 0.9700
C75 H75B 0.9700
C75 H75C 0.9700
C61 Cl1 1.709(11)
C61 Cl2 1.717(11)
C61 H61A 0.9800
C61 H61B 0.9800
C61A Cl1A 1.865(17)
C61A Cl2A 1.876(16)
C61A H61C 0.9800
C61A H61D 0.9800
C61B Cl1B 1.956(17)
C61B Cl2B 1.962(17)
C61B H61E 0.9800
C61B H61F 0.9800

loop_
_geom_torsion_atom_site_label_1
_geom_torsion_atom_site_label_2
_geom_torsion_atom_site_label_3
_geom_torsion_atom_site_label_4
_geom_torsion
N1 P1 C1 C2 -30.8(2)
C21 P1 C1 C2 92.5(2)
C11 P1 C1 C2 -146.86(19)
P1 C1 C2 B1 43.5(3)
C21 P1 N1 N2 95.0(2)
C11 P1 N1 N2 -36.2(2)
C1 P1 N1 N2 -158.8(2)
C21 P1 N1 B1 -95.5(2)
C11 P1 N1 B1 133.28(19)
C1 P1 N1 B1 10.7(2)
B1 N1 N2 N3 164.5(2)
P1 N1 N2 N3 -26.6(3)
N1 N2 N3 C51 176.4(2)
N1 P1 C11 C16 -71.5(2)
C21 P1 C11 C16 151.9(2)
C1 P1 C11 C16 36.2(3)
N1 P1 C11 C12 110.4(2)
C21 P1 C11 C12 -26.3(3)
C1 P1 C11 C12 -142.0(2)
C16 C11 C12 C13 -3.6(4)
P1 C11 C12 C13 174.6(2)
C16 C11 C12 C17 173.4(3)
P1 C11 C12 C17 -8.4(4)
C11 C12 C13 C14 1.2(5)
C17 C12 C13 C14 -176.1(3)
C12 C13 C14 C15 1.2(5)
C12 C13 C14 C18 178.8(4)
C13 C14 C15 C16 -1.2(5)
C18 C14 C15 C16 -178.8(4)
C14 C15 C16 C11 -1.2(5)
C14 C15 C16 C19 175.7(3)
C12 C11 C16 C15 3.6(4)
P1 C11 C16 C15 -174.6(2)
C12 C11 C16 C19 -173.0(3)
P1 C11 C16 C19 8.8(4)
N1 P1 C21 C22 -5.6(3)
C11 P1 C21 C22 125.4(3)
C1 P1 C21 C22 -108.6(3)
N1 P1 C21 C26 170.8(2)
C11 P1 C21 C26 -58.2(3)
C1 P1 C21 C26 67.8(2)
C26 C21 C22 C23 1.2(4)
P1 C21 C22 C23 177.4(2)
C26 C21 C22 C27 -177.8(3)
P1 C21 C22 C27 -1.6(4)
C21 C22 C23 C24 -0.9(5)
C27 C22 C23 C24 178.2(3)
C22 C23 C24 C25 -0.2(5)
C22 C23 C24 C28 179.3(3)
C23 C24 C25 C26 1.0(5)
C28 C24 C25 C26 -178.5(3)
C24 C25 C26 C21 -0.6(5)
C24 C25 C26 C29 176.7(3)
C22 C21 C26 C25 -0.5(4)
P1 C21 C26 C25 -177.0(2)
C22 C21 C26 C29 -177.6(3)
P1 C21 C26 C29 5.9(4)
N2 N1 B1 C2 -178.6(2)
P1 N1 B1 C2 11.9(3)
N2 N1 B1 C41 -61.8(3)
P1 N1 B1 C41 128.8(2)
N2 N1 B1 C31 57.9(3)
P1 N1 B1 C31 -111.6(2)
C1 C2 B1 N1 -35.5(3)
C1 C2 B1 C41 -157.2(2)
C1 C2 B1 C31 82.8(3)
N1 B1 C31 C32 110.5(3)
C2 B1 C31 C32 -1.7(4)
C41 B1 C31 C32 -123.7(3)
N1 B1 C31 C36 -73.7(3)
C2 B1 C31 C36 174.1(3)
C41 B1 C31 C36 52.1(3)
C36 C31 C32 F32 -179.7(3)
B1 C31 C32 F32 -3.6(5)
C36 C31 C32 C33 0.8(4)
B1 C31 C32 C33 176.9(3)
F32 C32 C33 F33 -0.1(4)
C31 C32 C33 F33 179.4(3)
F32 C32 C33 C34 180.0(3)
C31 C32 C33 C34 -0.5(5)
F33 C33 C34 F34 -0.5(5)
C32 C33 C34 F34 179.4(3)
F33 C33 C34 C35 -179.8(3)
C32 C33 C34 C35 0.1(5)
F34 C34 C35 F35 1.1(5)
C33 C34 C35 F35 -179.5(3)
F34 C34 C35 C36 -179.5(3)
C33 C34 C35 C36 -0.1(5)
F35 C35 C36 F36 1.1(4)
C34 C35 C36 F36 -178.3(3)
F35 C35 C36 C31 179.9(3)
C34 C35 C36 C31 0.5(5)
C32 C31 C36 F36 177.9(2)
B1 C31 C36 F36 1.6(4)
C32 C31 C36 C35 -0.8(4)
B1 C31 C36 C35 -177.1(3)
N1 B1 C41 C42 -167.2(3)
C2 B1 C41 C42 -56.2(3)
C31 B1 C41 C42 70.7(3)
N1 B1 C41 C46 15.1(4)
C2 B1 C41 C46 126.0(3)
C31 B1 C41 C46 -107.0(3)
C46 C41 C42 F42 177.3(3)
B1 C41 C42 F42 -0.8(4)
C46 C41 C42 C43 -1.3(5)
B1 C41 C42 C43 -179.4(3)
F42 C42 C43 F43 1.4(5)
C41 C42 C43 F43 -179.9(3)
F42 C42 C43 C44 -177.7(3)
C41 C42 C43 C44 0.9(6)
F43 C43 C44 F44 0.6(6)
C42 C43 C44 F44 179.8(4)
F43 C43 C44 C45 -179.3(3)
C42 C43 C44 C45 -0.1(6)
F44 C44 C45 F45 -1.0(5)
C43 C44 C45 F45 178.9(3)
F44 C44 C45 C46 180.0(3)
C43 C44 C45 C46 -0.1(5)
C44 C45 C46 F46 178.7(3)
F45 C45 C46 F46 -0.3(4)
C44 C45 C46 C41 -0.3(5)
F45 C45 C46 C41 -179.3(3)
C42 C41 C46 F46 -178.0(2)
B1 C41 C46 F46 -0.1(4)
C42 C41 C46 C45 1.0(4)
B1 C41 C46 C45 178.8(3)
N2 N3 C51 C56 128.9(3)
N2 N3 C51 C52 -54.9(3)
C56 C51 C52 C53 -3.5(4)
N3 C51 C52 C53 -179.5(3)
C56 C51 C52 C57 174.2(3)
N3 C51 C52 C57 -1.9(4)
C51 C52 C53 C54 0.9(5)
C57 C52 C53 C54 -176.9(3)
C52 C53 C54 C55 1.2(5)
C52 C53 C54 C58 179.1(4)
C53 C54 C55 C56 -0.8(5)
C58 C54 C55 C56 -178.7(4)
C54 C55 C56 C51 -1.8(5)
C54 C55 C56 C59 -179.8(3)
C52 C51 C56 C55 3.9(4)
N3 C51 C56 C55 -179.9(3)
C52 C51 C56 C59 -178.1(3)
N3 C51 C56 C59 -1.8(4)
C71 C72 C73 C74 -165.3(18)
C72 C73 C74 C75 -175.6(15)
